data_7115327
loop_
_publ_author_name
'Dai Zeng'
'Min Ren'
'Song-Song Bao'
'Li Li'
'Li-Min Zheng'

_publ_section_title
;
 A luminescent heptanuclear DyIr6 complex showing field-induced slow
 magnetization relaxation
;
_journal_name_full Chem.Commun.
_journal_page_first 8356
_journal_paper_doi 10.1039/C4cc02951h
_journal_volume 50
_journal_year 2014
_chemical_formula_moiety 'C162 H124 Dy Ir6 N18 O18 P6, C F3 O3 S, 8(H2 O)'
_chemical_formula_sum 'C163 H140 Dy F3 Ir6 N18 O29 P6 S'
_chemical_formula_weight 4405.50
_chemical_name_systematic
;
 ?
;
_space_group_crystal_system triclinic
_space_group_IT_number 2
_space_group_name_Hall '-P 1'
_space_group_name_H-M_alt 'P -1'
_symmetry_space_group_name_Hall '-P 1'
_symmetry_space_group_name_H-M 'P -1'
_atom_sites_solution_hydrogens mixed
_audit_creation_method SHELXL-2013
_cell_angle_alpha 65.078(2)
_cell_angle_beta 83.173(2)
_cell_angle_gamma 68.357(2)
_cell_formula_units_Z 1
_cell_length_a 15.7360(17)
_cell_length_b 16.7879(18)
_cell_length_c 18.230(2)
_cell_measurement_reflns_used 3352
_cell_measurement_temperature 123(2)
_cell_measurement_theta_max 24.65
_cell_measurement_theta_min 2.46
_cell_volume 4055.7(8)
_computing_cell_refinement SMART
_computing_data_collection 'SMART (Bruker, 2000)'
_computing_data_reduction 'SAINT (Bruker, 2000)'
_computing_molecular_graphics SHELXTL
_computing_publication_material SHELXTL
_computing_structure_refinement 'SHELXL-2013 (Sheldrick, 2013)'
_computing_structure_solution 'SHELXTL (Bruker, 2000)'
_diffrn_ambient_temperature 123(2)
_diffrn_measured_fraction_theta_full 0.989
_diffrn_measured_fraction_theta_max 0.989
_diffrn_measurement_device_type 'Bruker APEX DUO'
_diffrn_radiation_type MoK\a
_diffrn_radiation_wavelength 0.71073
_diffrn_reflns_av_R_equivalents 0.0934
_diffrn_reflns_av_unetI/netI 0.1470
_diffrn_reflns_Laue_measured_fraction_full 0.989
_diffrn_reflns_Laue_measured_fraction_max 0.989
_diffrn_reflns_limit_h_max 19
_diffrn_reflns_limit_h_min -19
_diffrn_reflns_limit_k_max 20
_diffrn_reflns_limit_k_min -20
_diffrn_reflns_limit_l_max 16
_diffrn_reflns_limit_l_min -22
_diffrn_reflns_number 32530
_diffrn_reflns_point_group_measured_fraction_full 0.989
_diffrn_reflns_point_group_measured_fraction_max 0.989
_diffrn_reflns_theta_full 25.242
_diffrn_reflns_theta_max 26.000
_diffrn_reflns_theta_min 1.674
_exptl_absorpt_coefficient_mu 5.508
_exptl_absorpt_correction_T_max 0.446
_exptl_absorpt_correction_T_min 0.210
_exptl_absorpt_correction_type multi-scan
_exptl_absorpt_process_details 'SADABS(Bruker, 2000)'
_exptl_crystal_colour yellow
_exptl_crystal_density_diffrn 1.804
_exptl_crystal_description block
_exptl_crystal_F_000 2137
_exptl_crystal_size_max 0.300
_exptl_crystal_size_mid 0.260
_exptl_crystal_size_min 0.150
_refine_diff_density_max 5.308
_refine_diff_density_min -4.111
_refine_diff_density_rms 0.269
_refine_ls_extinction_method none
_refine_ls_goodness_of_fit_ref 1.030
_refine_ls_hydrogen_treatment constr
_refine_ls_matrix_type full
_refine_ls_number_parameters 1069
_refine_ls_number_reflns 15786
_refine_ls_number_restraints 510
_refine_ls_restrained_S_all 1.019
_refine_ls_R_factor_all 0.1305
_refine_ls_R_factor_gt 0.0707
_refine_ls_shift/su_max 0.046
_refine_ls_shift/su_mean 0.001
_refine_ls_structure_factor_coef Fsqd
_refine_ls_weighting_details 'w=1/[\s^2^(Fo^2^)+(0.0823P)^2^+28.3497P] where P=(Fo^2^+2Fc^2^)/3'
_refine_ls_weighting_scheme calc
_refine_ls_wR_factor_gt 0.1644
_refine_ls_wR_factor_ref 0.1917
_reflns_Friedel_coverage 0.000
_reflns_number_gt 9738
_reflns_number_total 15786
_reflns_threshold_expression 'I > 2\s(I)'
_cod_data_source_file c4cc02951h2.cif
_cod_data_source_block 2
_cod_original_cell_volume 4055.8(8)
_cod_database_code 7115327
_shelx_space_group_comment
;
The symmetry employed for this shelxl refinement is uniquely defined
by the following loop, which should always be used as a source of
symmetry information in preference to the above space-group names.
They are only intended as comments.
;
_shelx_estimated_absorpt_t_min 0.289
_shelx_estimated_absorpt_t_max 0.492
_shelxl_version_number 2013-4

loop_
_space_group_symop_operation_xyz
'x, y, z'
'-x, -y, -z'

loop_
_atom_site_label
_atom_site_type_symbol
_atom_site_fract_x
_atom_site_fract_y
_atom_site_fract_z
_atom_site_U_iso_or_equiv
_atom_site_adp_type
_atom_site_occupancy
_atom_site_site_symmetry_order
_atom_site_calc_flag
_atom_site_refinement_flags_posn
_atom_site_refinement_flags_adp
_atom_site_refinement_flags_occupancy
_atom_site_disorder_assembly
_atom_site_disorder_group
Dy1 Dy 0.0000 1.0000 0.0000 0.01676(16) Uani 1 2 d S . P . .
Ir1 Ir 0.34397(3) 0.95321(3) 0.20843(2) 0.01998(10) Uani 1 1 d . . . . .
Ir2 Ir -0.19730(3) 0.97681(3) 0.33858(2) 0.02202(10) Uani 1 1 d . U . . .
Ir3 Ir 0.07861(4) 0.54543(3) 0.18659(3) 0.04004(14) Uani 1 1 d . U . . .
P1 P 0.22923(19) 0.9362(2) 0.08752(17) 0.0241(7) Uani 1 1 d . . . . .
P2 P -0.16875(19) 1.0258(2) 0.15117(17) 0.0268(7) Uani 1 1 d . U . . .
P3 P 0.0632(2) 0.7463(2) 0.0636(2) 0.0421(9) Uani 1 1 d . . . . .
S1 S 0.6600(3) 0.5126(3) 0.4240(4) 0.068(3) Uani 0.5 1 d D U P . .
C1 C 0.2592(7) 0.8320(7) 0.1798(7) 0.025(3) Uani 1 1 d . . . . .
C2 C 0.2348(8) 0.7583(8) 0.1947(8) 0.035(3) Uani 1 1 d . . . . .
H2 H 0.1955 0.7625 0.1565 0.042 Uiso 1 1 calc R U . . .
C3 C 0.2649(9) 0.6765(8) 0.2640(8) 0.039(3) Uani 1 1 d . . . . .
H3 H 0.2486 0.6242 0.2726 0.047 Uiso 1 1 calc R U . . .
C4 C 0.3186(8) 0.6726(7) 0.3199(7) 0.033(3) Uani 1 1 d . . . . .
H4 H 0.3392 0.6174 0.3684 0.040 Uiso 1 1 calc R U . . .
C5 C 0.3432(8) 0.7493(7) 0.3059(7) 0.031(3) Uani 1 1 d . . . . .
H5 H 0.3806 0.7464 0.3448 0.037 Uiso 1 1 calc R U . . .
C6 C 0.4987(8) 0.8411(8) 0.1363(7) 0.030(2) Uani 1 1 d . U . . .
H6 H 0.4707 0.7949 0.1577 0.036 Uiso 1 1 calc R U . . .
C7 C 0.5784(8) 0.8233(10) 0.0972(7) 0.042(3) Uani 1 1 d . U . . .
H7 H 0.6074 0.7649 0.0928 0.050 Uiso 1 1 calc R U . . .
C8 C 0.6152(9) 0.8932(10) 0.0643(7) 0.045(3) Uani 1 1 d . U . . .
H8 H 0.6704 0.8829 0.0364 0.054 Uiso 1 1 calc R U . . .
C9 C 0.5755(8) 0.9738(9) 0.0706(7) 0.039(3) Uani 1 1 d . U . . .
H9 H 0.6025 1.0207 0.0473 0.047 Uiso 1 1 calc R U . . .
C10 C 0.4955(7) 0.9912(8) 0.1106(7) 0.031(2) Uani 1 1 d . U . . .
C11 C 0.4441(4) 1.0758(5) 0.1232(6) 0.033(2) Uani 1 1 d D U . . .
C12 C 0.4661(6) 1.1565(4) 0.0884(6) 0.040(3) Uani 1 1 d D U . . .
H12 H 0.5199 1.1559 0.0586 0.048 Uiso 1 1 calc R U . . .
C13 C 0.4101(5) 1.2382(5) 0.0968(5) 0.040(3) Uani 1 1 d D U . . .
H13 H 0.4235 1.2944 0.0707 0.048 Uiso 1 1 calc R U . . .
C14 C 0.3344(5) 1.2359(5) 0.1441(6) 0.039(3) Uani 1 1 d D U . . .
H14 H 0.2956 1.2913 0.1504 0.047 Uiso 1 1 calc R U . . .
C15 C 0.3142(6) 1.1542(4) 0.1826(6) 0.031(2) Uani 1 1 d D U . . .
H15 H 0.2644 1.1527 0.2175 0.037 Uiso 1 1 calc R U . . .
C16 C 0.3673(5) 1.0746(5) 0.1696(5) 0.026(2) Uani 1 1 d D U . . .
C17 C 0.1501(7) 1.0363(7) 0.2496(7) 0.028(3) Uani 1 1 d . . . . .
H17 H 0.1330 1.0432 0.1984 0.033 Uiso 1 1 calc R U . . .
C18 C 0.0832(8) 1.0709(8) 0.2973(8) 0.037(3) Uani 1 1 d . . . . .
H18 H 0.0204 1.0988 0.2801 0.045 Uiso 1 1 calc R U . . .
C19 C 0.1098(8) 1.0638(9) 0.3682(8) 0.043(3) Uani 1 1 d . . . . .
H19 H 0.0661 1.0928 0.3984 0.052 Uiso 1 1 calc R U . . .
C20 C 0.1989(9) 1.0156(9) 0.3975(8) 0.047(4) Uani 1 1 d . . . . .
H20 H 0.2161 1.0077 0.4490 0.056 Uiso 1 1 calc R U . . .
C21 C 0.2620(7) 0.9793(7) 0.3517(7) 0.029(3) Uani 1 1 d . . . . .
C22 C 0.3613(7) 0.9270(8) 0.3722(6) 0.028(3) Uani 1 1 d . . . . .
C23 C 0.3991(8) 0.9000(8) 0.4493(7) 0.033(3) Uani 1 1 d . . . . .
H23 H 0.3617 0.9178 0.4887 0.039 Uiso 1 1 calc R U . . .
C24 C 0.4907(9) 0.8475(9) 0.4665(8) 0.043(3) Uani 1 1 d . . . . .
H24 H 0.5172 0.8267 0.5185 0.052 Uiso 1 1 calc R U . . .
C25 C 0.5442(7) 0.8254(8) 0.4061(7) 0.035(3) Uani 1 1 d . . . . .
H25 H 0.6074 0.7888 0.4176 0.042 Uiso 1 1 calc R U . . .
C26 C 0.5066(8) 0.8560(8) 0.3299(7) 0.033(3) Uani 1 1 d . . . . .
H26 H 0.5449 0.8430 0.2889 0.039 Uiso 1 1 calc R U . . .
C27 C 0.4130(7) 0.9056(7) 0.3125(6) 0.024(3) Uani 1 1 d . . . . .
C28 C -0.1898(7) 0.9169(5) 0.2010(3) 0.0303(16) Uani 1 1 d D U . . .
C29 C -0.1912(6) 0.8634(4) 0.1620(5) 0.0336(16) Uani 1 1 d D U . . .
H29 H -0.1745 0.8797 0.1072 0.040 Uiso 1 1 calc R U . . .
C30 C -0.2164(6) 0.7867(5) 0.2012(4) 0.0358(17) Uani 1 1 d D U . . .
H30 H -0.2187 0.7505 0.1736 0.043 Uiso 1 1 calc R U . . .
C31 C -0.2384(7) 0.7625(5) 0.2807(3) 0.0354(16) Uani 1 1 d D U . . .
H31 H -0.2552 0.7087 0.3091 0.042 Uiso 1 1 calc R U . . .
C32 C -0.2358(6) 0.8164(4) 0.3188(5) 0.0326(16) Uani 1 1 d D U . . .
H32 H -0.2521 0.7999 0.3737 0.039 Uiso 1 1 calc R U . . .
C33 C 0.0049(7) 0.8853(8) 0.3279(7) 0.035(3) Uani 1 1 d . . . . .
H33 H -0.0037 0.9328 0.2743 0.042 Uiso 1 1 calc R U . . .
C34 C 0.0907(8) 0.8204(7) 0.3540(8) 0.034(3) Uani 1 1 d . . . . .
H34 H 0.1411 0.8234 0.3199 0.041 Uiso 1 1 calc R U . . .
C35 C 0.1018(8) 0.7524(7) 0.4290(8) 0.037(3) Uani 1 1 d . . . . .
H35 H 0.1608 0.7062 0.4482 0.045 Uiso 1 1 calc R U . . .
C36 C 0.0301(8) 0.7487(8) 0.4781(8) 0.037(3) Uani 1 1 d . . . . .
H36 H 0.0390 0.7003 0.5312 0.045 Uiso 1 1 calc R U . . .
C37 C -0.0583(8) 0.8175(7) 0.4497(7) 0.032(3) Uani 1 1 d . . . . .
C38 C -0.1410(7) 0.8249(7) 0.4944(6) 0.025(3) Uani 1 1 d . . . . .
C39 C -0.1456(10) 0.7661(8) 0.5760(8) 0.044(4) Uani 1 1 d . . . . .
H39 H -0.0915 0.7186 0.6059 0.053 Uiso 1 1 calc R U . . .
C40 C -0.2286(9) 0.7774(8) 0.6125(7) 0.043(4) Uani 1 1 d . . . . .
H40 H -0.2325 0.7370 0.6671 0.052 Uiso 1 1 calc R U . . .
C41 C -0.3040(8) 0.8468(8) 0.5691(7) 0.036(3) Uani 1 1 d . . . . .
H41 H -0.3608 0.8555 0.5948 0.044 Uiso 1 1 calc R U . . .
C42 C -0.3023(8) 0.9056(8) 0.4894(8) 0.036(3) Uani 1 1 d . . . . .
H42 H -0.3577 0.9520 0.4608 0.044 Uiso 1 1 calc R U . . .
C43 C -0.2199(7) 0.8976(7) 0.4501(7) 0.026(3) Uani 1 1 d . . . . .
C44 C -0.3971(4) 1.0518(6) 0.2897(6) 0.026(3) Uani 1 1 d D . . . .
H44 H -0.3830 0.9977 0.2790 0.032 Uiso 1 1 calc R U . . .
C45 C -0.4850(5) 1.1121(4) 0.2795(5) 0.035(3) Uani 1 1 d D . . . .
H45 H -0.5319 1.0994 0.2630 0.042 Uiso 1 1 calc R U . . .
C46 C -0.5056(5) 1.1906(4) 0.2930(5) 0.036(3) Uani 1 1 d D . . . .
H46 H -0.5668 1.2335 0.2859 0.043 Uiso 1 1 calc R U . . .
C47 C -0.4371(4) 1.2074(6) 0.3170(6) 0.038(3) Uani 1 1 d D . . . .
H47 H -0.4502 1.2637 0.3238 0.045 Uiso 1 1 calc R U . . .
C48 C -0.3505(5) 1.1435(4) 0.3312(5) 0.024(2) Uani 1 1 d D U . . .
C49 C -0.2739(7) 1.1468(7) 0.3644(7) 0.024(2) Uani 1 1 d . U . . .
C50 C -0.2782(8) 1.2154(7) 0.3893(7) 0.030(2) Uani 1 1 d . U . . .
H50 H -0.3348 1.2658 0.3819 0.036 Uiso 1 1 calc R U . . .
C51 C -0.2040(8) 1.2143(8) 0.4245(8) 0.039(3) Uani 1 1 d . . . . .
H51 H -0.2084 1.2637 0.4393 0.047 Uiso 1 1 calc R U . . .
C52 C -0.1229(8) 1.1382(8) 0.4374(8) 0.039(3) Uani 1 1 d . . . . .
H52 H -0.0718 1.1342 0.4635 0.046 Uiso 1 1 calc R U . . .
C53 C -0.1149(8) 1.0670(8) 0.4127(7) 0.033(3) Uani 1 1 d . . . . .
H53 H -0.0581 1.0171 0.4199 0.040 Uiso 1 1 calc R U . . .
C54 C -0.1920(7) 1.0700(8) 0.3768(7) 0.031(3) Uani 1 1 d . . . . .
C55 C -0.0320(9) 0.7201(7) 0.0483(7) 0.037(3) Uani 1 1 d . . . . .
C56 C -0.1041(9) 0.7859(7) -0.0093(7) 0.038(3) Uani 1 1 d . . . . .
H56 H -0.1010 0.8460 -0.0431 0.046 Uiso 1 1 calc R U . . .
C57 C -0.1757(10) 0.7668(8) -0.0179(8) 0.046(4) Uani 1 1 d . . . . .
H57 H -0.2226 0.8114 -0.0582 0.056 Uiso 1 1 calc R U . . .
C58 C -0.1808(9) 0.6757(8) 0.0360(9) 0.048(4) Uani 1 1 d . . . . .
H58 H -0.2316 0.6590 0.0337 0.057 Uiso 1 1 calc R U . . .
C59 C -0.1069(8) 0.6142(8) 0.0912(8) 0.035(3) Uani 1 1 d . . . . .
H59 H -0.1072 0.5532 0.1255 0.042 Uiso 1 1 calc R U . . .
C60 C 0.1411(7) 0.5331(7) 0.0293(3) 0.0496(19) Uani 1 1 d D U . . .
H60 H 0.0786 0.5521 0.0145 0.060 Uiso 1 1 calc R U . . .
C61 C 0.2048(4) 0.5220(8) -0.0291(6) 0.052(2) Uani 1 1 d D U . . .
H61 H 0.1859 0.5344 -0.0816 0.063 Uiso 1 1 calc R U . . .
C62 C 0.2972(5) 0.4921(8) -0.0080(4) 0.058(2) Uani 1 1 d D U . . .
H62 H 0.3429 0.4830 -0.0457 0.069 Uiso 1 1 calc R U . . .
C63 C 0.3209(7) 0.4760(8) 0.0697(4) 0.059(2) Uani 1 1 d D U . . .
H63 H 0.3833 0.4580 0.0843 0.070 Uiso 1 1 calc R U . . .
C64 C 0.2544(4) 0.4860(8) 0.1263(6) 0.051(2) Uani 1 1 d D U . . .
C65 C 0.2705(10) 0.4645(9) 0.2114(10) 0.057(2) Uani 1 1 d . U . . .
C66 C 0.3612(11) 0.4351(9) 0.2459(11) 0.062(2) Uani 1 1 d . U . . .
H66 H 0.4132 0.4309 0.2134 0.075 Uiso 1 1 calc R U . . .
C67 C 0.3698(11) 0.4135(9) 0.3265(11) 0.063(2) Uani 1 1 d . U . . .
H67 H 0.4283 0.3930 0.3512 0.075 Uiso 1 1 calc R U . . .
C68 C 0.2926(10) 0.4219(9) 0.3715(11) 0.060(2) Uani 1 1 d . U . . .
H68 H 0.2987 0.4061 0.4277 0.072 Uiso 1 1 calc R U . . .
C69 C 0.2069(10) 0.4528(8) 0.3367(10) 0.057(2) Uani 1 1 d . U . . .
H69 H 0.1559 0.4561 0.3703 0.068 Uiso 1 1 calc R U . . .
C70 C 0.1915(10) 0.4798(8) 0.2536(10) 0.054(2) Uani 1 1 d . U . . .
C71 C 0.0053(8) 0.6249(5) 0.3085(4) 0.047(4) Uani 1 1 d D . . . .
H71 H 0.0397 0.6649 0.2836 0.057 Uiso 1 1 calc R U . . .
C72 C -0.0431(5) 0.6261(6) 0.3759(5) 0.063(5) Uani 1 1 d D . . . .
H72 H -0.0430 0.6693 0.3966 0.075 Uiso 1 1 calc R U . . .
C73 C -0.0916(6) 0.5682(4) 0.4147(6) 0.063(5) Uani 1 1 d D . . . .
H73 H -0.1228 0.5697 0.4622 0.076 Uiso 1 1 calc R U . . .
C74 C -0.0940(8) 0.5077(5) 0.3834(4) 0.059(5) Uani 1 1 d D . . . .
H74 H -0.1289 0.4681 0.4079 0.071 Uiso 1 1 calc R U . . .
C75 C -0.0457(5) 0.5051(6) 0.3164(5) 0.050(4) Uani 1 1 d D . . . .
C76 C -0.0333(10) 0.4379(8) 0.2795(8) 0.047(3) Uani 1 1 d . U . . .
C77 C -0.0816(10) 0.3776(8) 0.2996(9) 0.049(3) Uani 1 1 d . U . . .
H77 H -0.1275 0.3787 0.3383 0.059 Uiso 1 1 calc R U . . .
C78 C -0.0626(10) 0.3163(8) 0.2631(9) 0.051(3) Uani 1 1 d . U . . .
H78 H -0.0966 0.2760 0.2758 0.061 Uiso 1 1 calc R U . . .
C79 C 0.0069(9) 0.3131(8) 0.2073(9) 0.050(3) Uani 1 1 d . U . . .
H79 H 0.0207 0.2699 0.1829 0.061 Uiso 1 1 calc R U . . .
C80 C 0.0550(9) 0.3728(8) 0.1880(9) 0.049(3) Uani 1 1 d . U . . .
H80 H 0.1030 0.3680 0.1513 0.059 Uiso 1 1 calc R U . . .
C81 C 0.0369(9) 0.4404(8) 0.2197(9) 0.043(3) Uani 1 1 d . U . . .
C82 C 0.6287(4) 0.5490(3) 0.3191(4) 0.130(6) Uani 0.5 1 d D U P . .
F1 F 0.7003(5) 0.5587(6) 0.2767(5) 0.134(7) Uani 0.5 1 d D U P . .
F2 F 0.6062(6) 0.4829(4) 0.3158(5) 0.139(6) Uani 0.5 1 d D U P . .
F3 F 0.5600(5) 0.6287(5) 0.2977(6) 0.137(7) Uani 0.5 1 d D U P . .
N1 N 0.3135(6) 0.8287(5) 0.2361(5) 0.022(2) Uani 1 1 d . . . . .
N2 N 0.4590(6) 0.9211(6) 0.1455(5) 0.0232(19) Uani 1 1 d . U . . .
N3 N 0.2384(5) 0.9935(5) 0.2757(5) 0.021(2) Uani 1 1 d . . . . .
N4 N -0.2108(5) 0.8929(4) 0.2805(4) 0.0300(15) Uani 1 1 d D U . . .
N5 N -0.0662(6) 0.8847(6) 0.3738(6) 0.029(2) Uani 1 1 d . . . . .
N6 N -0.3287(4) 1.0670(4) 0.3147(4) 0.022(2) Uani 1 1 d D . . . .
N7 N -0.0377(7) 0.6351(6) 0.0987(7) 0.040(3) Uani 1 1 d . . . . .
N8 N 0.1610(4) 0.5189(6) 0.1071(4) 0.0458(15) Uani 1 1 d D U . . .
N9 N 0.0021(5) 0.5642(4) 0.2787(5) 0.043(3) Uani 1 1 d D . . . .
O1 O 0.1291(5) 0.9669(5) 0.0662(5) 0.031(2) Uani 1 1 d . . . . .
O2 O 0.2523(5) 1.0070(5) 0.1026(4) 0.0287(19) Uani 1 1 d . . . . .
O3 O 0.2942(5) 0.9043(6) 0.0272(5) 0.040(2) Uani 1 1 d . . . . .
H3A H 0.2634 0.9107 -0.0108 0.059 Uiso 1 1 calc R U . . .
O4 O -0.0832(5) 1.0058(5) 0.1061(5) 0.033(2) Uani 1 1 d . . . . .
O5 O -0.1572(5) 1.0536(5) 0.2179(4) 0.0269(15) Uani 1 1 d . U . . .
O6 O -0.2518(5) 1.0962(5) 0.0966(5) 0.035(2) Uani 1 1 d . . . . .
O7 O 0.0293(6) 0.8465(5) 0.0477(5) 0.038(2) Uani 1 1 d . . . . .
O8 O 0.1014(6) 0.6774(5) 0.1476(6) 0.051(3) Uani 1 1 d . . . . .
O9 O 0.1336(6) 0.7248(6) 0.0004(7) 0.057(3) Uani 1 1 d . . . . .
H9C H 0.1096 0.7595 -0.0471 0.085 Uiso 1 1 d R U . . .
O10 O 0.6839(5) 0.5877(4) 0.4248(4) 0.069(5) Uani 0.5 1 d D U P . .
O11 O 0.5781(5) 0.5043(6) 0.4673(5) 0.097(8) Uani 0.5 1 d D U P . .
O12 O 0.7349(5) 0.4245(5) 0.4446(6) 0.068(6) Uani 0.5 1 d D U P . .
O1W O 0.8868(8) 0.2095(7) 0.1505(7) 0.072(3) Uani 1 1 d . U . . .
H1WD H 0.8375 0.2473 0.1594 0.087 Uiso 1 1 d R U . . .
H1WC H 0.8875 0.1547 0.1819 0.109 Uiso 1 1 d R U . . .
O2W O 0.6740(9) 0.2867(11) 0.0370(11) 0.129(6) Uani 1 1 d . U . . .
H2WB H 0.7109 0.2896 0.0655 0.193 Uiso 1 1 d R U . . .
H2WC H 0.6689 0.2329 0.0593 0.193 Uiso 1 1 d R U . . .
O4W O 0.5338(15) 0.3564(13) 0.5013(14) 0.193(8) Uani 1 1 d . U . . .
H4WD H 0.5805 0.3726 0.4879 0.232 Uiso 1 1 d R U . . .
H4WB H 0.5061 0.3751 0.5372 0.290 Uiso 1 1 d R U . . .
O3W O 0.7344(12) 0.3289(13) 0.1928(10) 0.090(6) Uani 0.7 1 d . U P A 1
H3WA H 0.7296 0.3052 0.2438 0.135 Uiso 0.7 1 d R U P A 1
H3WB H 0.7403 0.3817 0.1782 0.135 Uiso 0.7 1 d R U P A 1
O5W O 0.5623(16) 0.3947(16) 0.1275(17) 0.036(7) Uani 0.3 1 d . U P B 2
H5WA H 0.5404 0.3911 0.0890 0.053 Uiso 0.3 1 d R U P B 2
H5WB H 0.6192 0.3846 0.1217 0.053 Uiso 0.3 1 d R U P B 2

loop_
_atom_site_aniso_label
_atom_site_aniso_U_11
_atom_site_aniso_U_22
_atom_site_aniso_U_33
_atom_site_aniso_U_23
_atom_site_aniso_U_13
_atom_site_aniso_U_12
Dy1 0.0140(3) 0.0241(3) 0.0151(3) -0.0096(2) 0.0023(3) -0.0085(2)
Ir1 0.01691(17) 0.03244(17) 0.01484(18) -0.01081(14) 0.00077(15) -0.01193(13)
Ir2 0.02055(18) 0.03850(18) 0.01592(18) -0.01552(15) 0.00451(16) -0.01595(14)
Ir3 0.0448(3) 0.02755(19) 0.0462(3) -0.00970(19) -0.0142(2) -0.01256(17)
P1 0.0179(12) 0.0419(13) 0.0155(12) -0.0146(10) -0.0016(11) -0.0099(10)
P2 0.0230(13) 0.0485(14) 0.0155(12) -0.0179(10) 0.0050(11) -0.0152(11)
P3 0.0511(19) 0.0290(13) 0.049(2) -0.0124(13) -0.0131(16) -0.0167(12)
S1 0.073(5) 0.047(3) 0.057(5) -0.004(3) 0.011(4) -0.014(3)
C1 0.013(5) 0.047(5) 0.025(5) -0.025(4) 0.004(4) -0.009(4)
C2 0.026(6) 0.041(5) 0.043(7) -0.022(5) -0.012(5) -0.006(4)
C3 0.038(6) 0.039(5) 0.054(7) -0.030(5) -0.007(6) -0.012(4)
C4 0.047(6) 0.025(5) 0.028(6) -0.005(4) 0.000(5) -0.019(4)
C5 0.040(6) 0.038(5) 0.026(6) -0.016(4) 0.004(5) -0.022(4)
C6 0.023(4) 0.050(4) 0.021(4) -0.018(3) 0.000(3) -0.013(3)
C7 0.025(4) 0.067(4) 0.026(4) -0.020(4) 0.000(4) -0.007(4)
C8 0.026(4) 0.075(4) 0.022(4) -0.017(4) -0.004(4) -0.007(4)
C9 0.026(4) 0.065(4) 0.023(4) -0.011(4) -0.001(4) -0.020(4)
C10 0.026(4) 0.053(4) 0.013(4) -0.006(4) 0.004(3) -0.023(3)
C11 0.028(4) 0.051(4) 0.025(4) -0.012(4) -0.007(3) -0.021(3)
C12 0.038(4) 0.057(4) 0.031(4) -0.014(4) -0.005(4) -0.026(3)
C13 0.039(4) 0.049(4) 0.040(5) -0.014(4) -0.004(4) -0.027(3)
C14 0.041(4) 0.043(4) 0.038(5) -0.014(4) -0.007(4) -0.020(3)
C15 0.029(4) 0.044(4) 0.023(4) -0.010(3) -0.004(4) -0.017(3)
C16 0.028(4) 0.041(4) 0.018(4) -0.011(3) -0.006(3) -0.020(3)
C17 0.015(5) 0.035(5) 0.037(6) -0.020(4) -0.003(5) -0.005(4)
C18 0.023(6) 0.043(6) 0.048(7) -0.021(5) 0.010(5) -0.012(4)
C19 0.027(6) 0.068(6) 0.054(7) -0.046(5) 0.012(6) -0.018(5)
C20 0.046(7) 0.081(7) 0.034(7) -0.034(6) 0.014(6) -0.036(5)
C21 0.026(5) 0.047(5) 0.031(6) -0.025(4) 0.016(5) -0.025(4)
C22 0.028(5) 0.051(5) 0.016(5) -0.014(4) -0.003(4) -0.023(4)
C23 0.028(6) 0.047(5) 0.031(6) -0.019(5) 0.006(5) -0.019(4)
C24 0.044(7) 0.072(7) 0.024(6) -0.020(5) -0.006(5) -0.027(5)
C25 0.010(5) 0.058(7) 0.028(6) -0.012(5) 0.003(5) -0.010(4)
C26 0.028(6) 0.048(6) 0.020(5) -0.017(5) -0.006(5) -0.006(5)
C27 0.032(5) 0.026(4) 0.020(5) -0.011(4) 0.007(5) -0.017(4)
C28 0.036(3) 0.048(2) 0.023(2) -0.0247(19) -0.002(2) -0.019(2)
C29 0.040(3) 0.049(2) 0.027(2) -0.0271(19) -0.002(3) -0.018(2)
C30 0.040(3) 0.047(2) 0.033(2) -0.026(2) 0.001(3) -0.017(2)
C31 0.038(3) 0.047(2) 0.033(2) -0.025(2) 0.002(3) -0.017(2)
C32 0.034(3) 0.046(2) 0.031(3) -0.0236(19) 0.003(3) -0.019(2)
C33 0.025(5) 0.070(6) 0.032(6) -0.037(5) 0.007(5) -0.023(4)
C34 0.024(5) 0.041(5) 0.044(7) -0.019(5) 0.001(5) -0.016(4)
C35 0.025(6) 0.034(5) 0.063(8) -0.034(5) -0.004(6) -0.003(4)
C36 0.040(7) 0.044(5) 0.035(6) -0.021(5) -0.006(6) -0.015(5)
C37 0.043(7) 0.034(5) 0.025(6) -0.018(4) 0.001(5) -0.015(4)
C38 0.038(5) 0.034(4) 0.011(5) -0.006(4) 0.006(4) -0.025(4)
C39 0.067(8) 0.037(5) 0.032(7) -0.009(5) -0.007(6) -0.025(5)
C40 0.057(8) 0.044(6) 0.021(6) 0.000(5) 0.003(6) -0.025(5)
C41 0.034(5) 0.064(6) 0.027(6) -0.019(5) 0.002(5) -0.033(4)
C42 0.021(5) 0.050(6) 0.046(7) -0.024(5) 0.008(5) -0.019(4)
C43 0.027(5) 0.042(5) 0.025(5) -0.023(4) 0.004(5) -0.018(4)
C44 0.016(5) 0.048(5) 0.028(5) -0.026(4) 0.006(4) -0.015(4)
C45 0.023(5) 0.076(7) 0.015(5) -0.020(5) 0.006(4) -0.027(4)
C46 0.035(6) 0.053(6) 0.035(6) -0.027(5) 0.002(5) -0.021(5)
C47 0.035(6) 0.059(6) 0.028(6) -0.019(5) 0.006(5) -0.025(5)
C48 0.024(4) 0.038(4) 0.011(4) -0.008(3) 0.007(3) -0.016(3)
C49 0.022(4) 0.034(3) 0.022(4) -0.013(3) 0.004(3) -0.015(3)
C50 0.025(5) 0.039(4) 0.029(5) -0.017(3) 0.006(4) -0.011(4)
C51 0.040(6) 0.060(6) 0.043(7) -0.035(5) 0.009(5) -0.032(4)
C52 0.020(5) 0.068(6) 0.051(7) -0.044(5) 0.014(5) -0.020(4)
C53 0.020(5) 0.053(6) 0.028(6) -0.022(5) 0.006(5) -0.010(5)
C54 0.030(5) 0.051(5) 0.020(5) -0.016(4) 0.003(5) -0.024(4)
C55 0.051(7) 0.023(5) 0.033(6) -0.008(4) -0.018(6) -0.008(5)
C56 0.058(7) 0.031(5) 0.037(6) -0.015(4) -0.014(6) -0.022(4)
C57 0.047(8) 0.039(6) 0.049(7) -0.024(5) -0.028(6) 0.004(5)
C58 0.058(7) 0.050(6) 0.053(8) -0.025(5) -0.008(6) -0.032(5)
C59 0.027(6) 0.031(5) 0.037(7) -0.003(5) -0.017(5) -0.008(4)
C60 0.060(3) 0.038(3) 0.054(2) -0.014(2) -0.009(2) -0.023(3)
C61 0.063(3) 0.039(3) 0.057(3) -0.016(3) -0.007(2) -0.023(3)
C62 0.062(3) 0.044(3) 0.060(3) -0.012(3) -0.005(3) -0.018(3)
C63 0.060(3) 0.045(3) 0.059(3) -0.010(3) -0.005(2) -0.017(3)
C64 0.056(3) 0.038(3) 0.055(3) -0.010(3) -0.008(2) -0.021(3)
C65 0.052(3) 0.039(3) 0.076(3) -0.014(3) -0.016(2) -0.015(3)
C66 0.052(3) 0.043(3) 0.078(3) -0.014(3) -0.018(3) -0.008(3)
C67 0.054(3) 0.042(3) 0.078(3) -0.016(3) -0.019(3) -0.005(3)
C68 0.054(3) 0.039(3) 0.078(3) -0.016(3) -0.020(2) -0.008(3)
C69 0.053(3) 0.035(3) 0.077(3) -0.017(3) -0.016(3) -0.012(3)
C70 0.051(3) 0.036(3) 0.076(3) -0.016(3) -0.014(3) -0.020(3)
C71 0.074(9) 0.041(6) 0.034(7) -0.014(5) -0.019(7) -0.021(5)
C72 0.074(10) 0.037(6) 0.068(10) -0.015(6) -0.020(9) -0.011(6)
C73 0.079(11) 0.063(8) 0.047(8) -0.025(6) -0.028(8) -0.015(7)
C74 0.056(9) 0.046(7) 0.068(10) -0.022(6) -0.027(8) -0.003(6)
C75 0.046(8) 0.027(6) 0.058(9) -0.009(6) 0.002(7) -0.004(5)
C76 0.060(5) 0.032(4) 0.042(5) -0.002(4) -0.010(4) -0.020(3)
C77 0.061(5) 0.035(4) 0.047(5) -0.006(3) -0.012(4) -0.021(3)
C78 0.064(5) 0.027(4) 0.060(5) -0.006(3) -0.013(4) -0.023(4)
C79 0.058(5) 0.029(4) 0.063(5) -0.009(4) -0.012(4) -0.020(3)
C80 0.050(5) 0.030(4) 0.059(5) -0.009(3) -0.009(5) -0.013(3)
C81 0.051(5) 0.029(4) 0.048(5) -0.007(3) -0.011(4) -0.017(4)
C82 0.109(8) 0.132(7) 0.130(10) -0.043(8) 0.008(8) -0.034(6)
F1 0.114(8) 0.138(10) 0.115(11) -0.038(9) 0.014(8) -0.027(7)
F2 0.129(10) 0.144(7) 0.136(11) -0.057(7) 0.002(9) -0.038(6)
F3 0.107(10) 0.133(8) 0.136(12) -0.035(9) 0.012(10) -0.030(7)
N1 0.017(4) 0.022(4) 0.023(4) -0.008(3) 0.004(4) -0.006(3)
N2 0.022(3) 0.041(3) 0.014(3) -0.013(3) 0.004(3) -0.019(3)
N3 0.014(4) 0.035(4) 0.025(4) -0.022(3) 0.008(3) -0.012(3)
N4 0.033(3) 0.046(2) 0.025(2) -0.022(2) 0.004(2) -0.020(2)
N5 0.028(5) 0.036(4) 0.027(5) -0.017(4) -0.003(4) -0.011(3)
N6 0.020(4) 0.037(4) 0.015(4) -0.010(3) 0.001(3) -0.018(3)
N7 0.040(6) 0.025(4) 0.047(6) -0.009(4) -0.021(5) -0.003(4)
N8 0.054(2) 0.035(2) 0.050(2) -0.007(2) -0.012(2) -0.025(2)
N9 0.062(7) 0.019(4) 0.048(6) -0.020(4) -0.018(5) -0.001(4)
O1 0.018(4) 0.044(4) 0.031(4) -0.020(3) 0.000(3) -0.005(3)
O2 0.027(3) 0.056(4) 0.014(3) -0.016(3) 0.005(3) -0.027(3)
O3 0.026(4) 0.070(5) 0.022(4) -0.025(4) -0.002(3) -0.009(4)
O4 0.024(4) 0.046(4) 0.024(4) -0.013(3) 0.000(3) -0.007(3)
O5 0.031(3) 0.053(3) 0.012(2) -0.019(2) 0.009(2) -0.027(2)
O6 0.027(4) 0.045(4) 0.032(4) -0.023(3) 0.000(4) -0.005(3)
O7 0.039(5) 0.034(4) 0.043(5) -0.019(3) -0.002(4) -0.009(3)
O8 0.061(5) 0.035(4) 0.055(5) -0.009(4) -0.040(4) -0.013(3)
O9 0.046(5) 0.045(5) 0.069(7) -0.017(4) -0.005(5) -0.010(4)
O10 0.093(10) 0.020(5) 0.065(10) -0.009(6) 0.035(9) -0.010(5)
O11 0.069(8) 0.086(11) 0.087(12) 0.001(11) 0.011(8) -0.022(8)
O12 0.083(10) 0.031(6) 0.068(11) -0.017(7) 0.028(9) -0.007(7)
O1W 0.097(7) 0.070(5) 0.067(7) -0.024(4) -0.010(6) -0.049(4)
O2W 0.080(8) 0.131(9) 0.141(12) -0.011(8) -0.009(8) -0.050(6)
O4W 0.220(14) 0.171(11) 0.208(15) -0.062(10) -0.016(12) -0.098(9)
O3W 0.076(10) 0.104(10) 0.052(9) -0.008(8) 0.020(8) -0.023(8)
O5W 0.020(10) 0.033(10) 0.041(12) -0.012(9) 0.023(9) -0.007(8)

loop_
_atom_type_symbol
_atom_type_description
_atom_type_scat_dispersion_real
_atom_type_scat_dispersion_imag
_atom_type_scat_source
C C 0.0033 0.0016 'International Tables Vol C Tables 4.2.6.8 and 6.1.1.4'
H H 0.0000 0.0000 'International Tables Vol C Tables 4.2.6.8 and 6.1.1.4'
N N 0.0061 0.0033 'International Tables Vol C Tables 4.2.6.8 and 6.1.1.4'
O O 0.0106 0.0060 'International Tables Vol C Tables 4.2.6.8 and 6.1.1.4'
P P 0.1023 0.0942 'International Tables Vol C Tables 4.2.6.8 and 6.1.1.4'
Dy Dy -0.1892 4.4098 'International Tables Vol C Tables 4.2.6.8 and 6.1.1.4'
Ir Ir -1.4442 7.9887 'International Tables Vol C Tables 4.2.6.8 and 6.1.1.4'
S S 0.1246 0.1234 'International Tables Vol C Tables 4.2.6.8 and 6.1.1.4'
F F 0.0171 0.0103 'International Tables Vol C Tables 4.2.6.8 and 6.1.1.4'

loop_
_geom_angle_atom_site_label_1
_geom_angle_atom_site_label_2
_geom_angle_atom_site_label_3
_geom_angle
_geom_angle_site_symmetry_1
_geom_angle_site_symmetry_3
O4 Dy1 O4 180.0 2_575 .
O4 Dy1 O7 89.9(3) 2_575 .
O4 Dy1 O7 90.1(3) . .
O4 Dy1 O7 90.1(3) 2_575 2_575
O4 Dy1 O7 89.9(3) . 2_575
O7 Dy1 O7 180.0 . 2_575
O4 Dy1 O1 88.1(3) 2_575 .
O4 Dy1 O1 91.9(3) . .
O7 Dy1 O1 88.2(3) . .
O7 Dy1 O1 91.8(3) 2_575 .
O4 Dy1 O1 91.9(3) 2_575 2_575
O4 Dy1 O1 88.1(3) . 2_575
O7 Dy1 O1 91.8(3) . 2_575
O7 Dy1 O1 88.2(3) 2_575 2_575
O1 Dy1 O1 180.0 . 2_575
C27 Ir1 C16 90.1(4) . .
C27 Ir1 N3 80.7(4) . .
C16 Ir1 N3 93.0(3) . .
C27 Ir1 N2 94.4(4) . .
C16 Ir1 N2 81.1(3) . .
N3 Ir1 N2 172.4(4) . .
C27 Ir1 N1 96.3(4) . .
C16 Ir1 N1 173.5(3) . .
N3 Ir1 N1 89.3(3) . .
N2 Ir1 N1 97.1(3) . .
C27 Ir1 O2 172.8(4) . .
C16 Ir1 O2 92.3(3) . .
N3 Ir1 O2 92.4(3) . .
N2 Ir1 O2 92.7(3) . .
N1 Ir1 O2 81.5(3) . .
C43 Ir2 C54 90.0(5) . .
C43 Ir2 N6 94.1(4) . .
C54 Ir2 N6 79.6(4) . .
C43 Ir2 N5 81.4(4) . .
C54 Ir2 N5 97.2(4) . .
N6 Ir2 N5 174.5(3) . .
C43 Ir2 N4 97.2(4) . .
C54 Ir2 N4 171.6(3) . .
N6 Ir2 N4 95.5(3) . .
N5 Ir2 N4 88.2(3) . .
C43 Ir2 O5 173.8(4) . .
C54 Ir2 O5 91.3(4) . .
N6 Ir2 O5 92.1(3) . .
N5 Ir2 O5 92.5(3) . .
N4 Ir2 O5 82.0(3) . .
N8 Ir3 C81 97.8(5) . .
N8 Ir3 C70 81.8(5) . .
C81 Ir3 C70 98.1(5) . .
N8 Ir3 N9 174.2(3) . .
C81 Ir3 N9 81.7(5) . .
C70 Ir3 N9 92.6(6) . .
N8 Ir3 O8 88.4(4) . .
C81 Ir3 O8 170.5(4) . .
C70 Ir3 O8 89.9(4) . .
N9 Ir3 O8 92.9(3) . .
N8 Ir3 N7 93.4(4) . .
C81 Ir3 N7 90.4(5) . .
C70 Ir3 N7 170.8(5) . .
N9 Ir3 N7 92.3(4) . .
O8 Ir3 N7 82.1(3) . .
O2 P1 O1 113.3(4) . .
O2 P1 O3 110.8(5) . .
O1 P1 O3 114.0(5) . .
O2 P1 C1 106.1(5) . .
O1 P1 C1 109.0(5) . .
O3 P1 C1 102.8(5) . .
O4 P2 O6 113.2(5) . .
O4 P2 O5 112.2(5) . .
O6 P2 O5 111.6(5) . .
O4 P2 C28 106.4(4) . .
O6 P2 C28 106.6(5) . .
O5 P2 C28 106.4(3) . .
O7 P3 O8 116.9(6) . .
O7 P3 O9 111.5(5) . .
O8 P3 O9 109.6(5) . .
O7 P3 C55 107.2(5) . .
O8 P3 C55 105.5(5) . .
O9 P3 C55 105.3(6) . .
O12 S1 O10 114.5(5) . .
O12 S1 O11 113.6(5) . .
O10 S1 O11 112.9(5) . .
O12 S1 C82 104.9(5) . .
O10 S1 C82 105.1(4) . .
O11 S1 C82 104.6(5) . .
C2 C1 N1 119.9(10) . .
C2 C1 P1 123.8(9) . .
N1 C1 P1 116.3(8) . .
C1 C2 C3 122.0(12) . .
C1 C2 H2 119.0 . .
C3 C2 H2 119.0 . .
C4 C3 C2 118.4(12) . .
C4 C3 H3 120.8 . .
C2 C3 H3 120.8 . .
C3 C4 C5 120.2(10) . .
C3 C4 H4 119.9 . .
C5 C4 H4 119.9 . .
N1 C5 C4 120.0(11) . .
N1 C5 H5 120.0 . .
C4 C5 H5 120.0 . .
N2 C6 C7 121.9(12) . .
N2 C6 H6 119.0 . .
C7 C6 H6 119.0 . .
C6 C7 C8 117.5(13) . .
C6 C7 H7 121.3 . .
C8 C7 H7 121.3 . .
C9 C8 C7 121.4(13) . .
C9 C8 H8 119.3 . .
C7 C8 H8 119.3 . .
C8 C9 C10 120.9(13) . .
C8 C9 H9 119.5 . .
C10 C9 H9 119.5 . .
C9 C10 N2 118.3(11) . .
C9 C10 C11 127.5(11) . .
N2 C10 C11 114.2(9) . .
C12 C11 C16 120.3(8) . .
C12 C11 C10 123.0(7) . .
C16 C11 C10 116.6(7) . .
C11 C12 C13 120.7(8) . .
C11 C12 H12 119.6 . .
C13 C12 H12 119.6 . .
C14 C13 C12 118.5(8) . .
C14 C13 H13 120.8 . .
C12 C13 H13 120.8 . .
C13 C14 C15 121.3(8) . .
C13 C14 H14 119.4 . .
C15 C14 H14 119.4 . .
C14 C15 C16 119.6(8) . .
C14 C15 H15 120.2 . .
C16 C15 H15 120.2 . .
C15 C16 C11 119.4(7) . .
C15 C16 Ir1 127.0(5) . .
C11 C16 Ir1 113.6(5) . .
N3 C17 C18 120.5(12) . .
N3 C17 H17 119.8 . .
C18 C17 H17 119.8 . .
C19 C18 C17 118.5(11) . .
C19 C18 H18 120.7 . .
C17 C18 H18 120.7 . .
C18 C19 C20 121.3(13) . .
C18 C19 H19 119.4 . .
C20 C19 H19 119.4 . .
C21 C20 C19 118.9(13) . .
C21 C20 H20 120.5 . .
C19 C20 H20 120.5 . .
C20 C21 N3 120.9(10) . .
C20 C21 C22 126.7(12) . .
N3 C21 C22 112.3(10) . .
C27 C22 C23 122.6(10) . .
C27 C22 C21 115.9(10) . .
C23 C22 C21 121.5(11) . .
C24 C23 C22 119.1(12) . .
C24 C23 H23 120.5 . .
C22 C23 H23 120.5 . .
C23 C24 C25 118.8(12) . .
C23 C24 H24 120.6 . .
C25 C24 H24 120.6 . .
C26 C25 C24 121.1(10) . .
C26 C25 H25 119.4 . .
C24 C25 H25 119.4 . .
C25 C26 C27 120.8(11) . .
C25 C26 H26 119.6 . .
C27 C26 H26 119.6 . .
C22 C27 C26 117.4(10) . .
C22 C27 Ir1 115.0(8) . .
C26 C27 Ir1 127.6(9) . .
N4 C28 C29 120.7(7) . .
N4 C28 P2 115.7(5) . .
C29 C28 P2 123.5(5) . .
C30 C29 C28 120.6(8) . .
C30 C29 H29 119.7 . .
C28 C29 H29 119.7 . .
C29 C30 C31 119.3(8) . .
C29 C30 H30 120.3 . .
C31 C30 H30 120.3 . .
C32 C31 C30 119.2(8) . .
C32 C31 H31 120.4 . .
C30 C31 H31 120.4 . .
N4 C32 C31 122.0(8) . .
N4 C32 H32 119.0 . .
C31 C32 H32 119.0 . .
N5 C33 C34 122.7(11) . .
N5 C33 H33 118.6 . .
C34 C33 H33 118.6 . .
C35 C34 C33 118.2(11) . .
C35 C34 H34 120.9 . .
C33 C34 H34 120.9 . .
C34 C35 C36 121.0(11) . .
C34 C35 H35 119.5 . .
C36 C35 H35 119.5 . .
C35 C36 C37 119.7(11) . .
C35 C36 H36 120.2 . .
C37 C36 H36 120.2 . .
N5 C37 C36 117.3(11) . .
N5 C37 C38 116.0(9) . .
C36 C37 C38 126.8(10) . .
C43 C38 C39 120.6(10) . .
C43 C38 C37 114.8(9) . .
C39 C38 C37 124.6(10) . .
C40 C39 C38 120.1(11) . .
C40 C39 H39 119.9 . .
C38 C39 H39 119.9 . .
C41 C40 C39 118.7(11) . .
C41 C40 H40 120.7 . .
C39 C40 H40 120.7 . .
C40 C41 C42 123.0(11) . .
C40 C41 H41 118.5 . .
C42 C41 H41 118.5 . .
C41 C42 C43 120.4(10) . .
C41 C42 H42 119.8 . .
C43 C42 H42 119.8 . .
C42 C43 C38 117.1(10) . .
C42 C43 Ir2 128.7(8) . .
C38 C43 Ir2 114.2(8) . .
C45 C44 N6 121.6(8) . .
C45 C44 H44 119.2 . .
N6 C44 H44 119.2 . .
C44 C45 C46 119.6(8) . .
C44 C45 H45 120.2 . .
C46 C45 H45 120.2 . .
C45 C46 C47 119.2(7) . .
C45 C46 H46 120.4 . .
C47 C46 H46 120.4 . .
C48 C47 C46 120.2(8) . .
C48 C47 H47 119.9 . .
C46 C47 H47 119.9 . .
N6 C48 C47 120.8(8) . .
N6 C48 C49 112.8(6) . .
C47 C48 C49 126.4(8) . .
C50 C49 C54 119.6(11) . .
C50 C49 C48 124.5(9) . .
C54 C49 C48 115.7(10) . .
C49 C50 C51 123.3(10) . .
C49 C50 H50 118.4 . .
C51 C50 H50 118.4 . .
C52 C51 C50 117.3(12) . .
C52 C51 H51 121.3 . .
C50 C51 H51 121.3 . .
C51 C52 C53 121.5(12) . .
C51 C52 H52 119.3 . .
C53 C52 H52 119.3 . .
C52 C53 C54 119.9(10) . .
C52 C53 H53 120.1 . .
C54 C53 H53 120.1 . .
C49 C54 C53 118.4(12) . .
C49 C54 Ir2 114.6(9) . .
C53 C54 Ir2 126.9(9) . .
N7 C55 C56 119.1(12) . .
N7 C55 P3 118.0(8) . .
C56 C55 P3 122.8(9) . .
C57 C56 C55 122.2(11) . .
C57 C56 H56 118.9 . .
C55 C56 H56 118.9 . .
C56 C57 C58 118.2(11) . .
C56 C57 H57 120.9 . .
C58 C57 H57 120.9 . .
C59 C58 C57 116.3(12) . .
C59 C58 H58 121.8 . .
C57 C58 H58 121.8 . .
N7 C59 C58 124.1(11) . .
N7 C59 H59 118.0 . .
C58 C59 H59 118.0 . .
N8 C60 C61 125.9(9) . .
N8 C60 H60 117.1 . .
C61 C60 H60 117.1 . .
C62 C61 C60 117.9(9) . .
C62 C61 H61 121.0 . .
C60 C61 H61 121.0 . .
C61 C62 C63 118.5(8) . .
C61 C62 H62 120.8 . .
C63 C62 H62 120.8 . .
C64 C63 C62 121.1(9) . .
C64 C63 H63 119.4 . .
C62 C63 H63 119.5 . .
C63 C64 N8 122.4(9) . .
C63 C64 C65 126.6(8) . .
N8 C64 C65 111.0(8) . .
C70 C65 C66 123.7(16) . .
C70 C65 C64 113.8(12) . .
C66 C65 C64 122.4(14) . .
C67 C66 C65 118.2(16) . .
C67 C66 H66 120.9 . .
C65 C66 H66 120.9 . .
C66 C67 C68 119.3(16) . .
C66 C67 H67 120.3 . .
C68 C67 H67 120.3 . .
C69 C68 C67 121.3(17) . .
C69 C68 H68 119.3 . .
C67 C68 H68 119.3 . .
C68 C69 C70 123.1(16) . .
C68 C69 H69 118.4 . .
C70 C69 H69 118.4 . .
C65 C70 C69 114.0(13) . .
C65 C70 Ir3 114.7(12) . .
C69 C70 Ir3 131.1(12) . .
N9 C71 C72 117.3(9) . .
N9 C71 H71 121.4 . .
C72 C71 H71 121.4 . .
C73 C72 C71 123.2(10) . .
C73 C72 H72 118.4 . .
C71 C72 H72 118.4 . .
C72 C73 C74 118.4(10) . .
C72 C73 H73 120.8 . .
C74 C73 H73 120.8 . .
C75 C74 C73 119.2(10) . .
C75 C74 H74 120.4 . .
C73 C74 H74 120.4 . .
C74 C75 N9 120.9(9) . .
C74 C75 C76 126.3(9) . .
N9 C75 C76 112.7(8) . .
C77 C76 C81 122.6(14) . .
C77 C76 C75 124.7(13) . .
C81 C76 C75 112.7(11) . .
C78 C77 C76 119.8(15) . .
C78 C77 H77 120.1 . .
C76 C77 H77 120.1 . .
C77 C78 C79 120.1(13) . .
C77 C78 H78 119.9 . .
C79 C78 H78 119.9 . .
C80 C79 C78 119.8(14) . .
C80 C79 H79 120.1 . .
C78 C79 H79 120.1 . .
C79 C80 C81 123.5(15) . .
C79 C80 H80 118.3 . .
C81 C80 H80 118.3 . .
C80 C81 C76 114.1(12) . .
C80 C81 Ir3 130.2(11) . .
C76 C81 Ir3 115.1(10) . .
F3 C82 F2 112.0(6) . .
F3 C82 F1 111.4(6) . .
F2 C82 F1 111.7(6) . .
F3 C82 S1 107.2(6) . .
F2 C82 S1 107.0(5) . .
F1 C82 S1 107.3(5) . .
C5 N1 C1 119.4(9) . .
C5 N1 Ir1 123.7(8) . .
C1 N1 Ir1 116.9(6) . .
C6 N2 C10 119.8(10) . .
C6 N2 Ir1 125.8(7) . .
C10 N2 Ir1 114.4(7) . .
C17 N3 C21 119.4(9) . .
C17 N3 Ir1 124.7(8) . .
C21 N3 Ir1 115.8(6) . .
C32 N4 C28 118.2(7) . .
C32 N4 Ir2 124.1(5) . .
C28 N4 Ir2 117.7(5) . .
C33 N5 C37 121.1(9) . .
C33 N5 Ir2 125.2(7) . .
C37 N5 Ir2 113.6(8) . .
C48 N6 C44 118.3(7) . .
C48 N6 Ir2 117.2(5) . .
C44 N6 Ir2 124.3(4) . .
C59 N7 C55 120.1(10) . .
C59 N7 Ir3 126.7(7) . .
C55 N7 Ir3 113.2(8) . .
C60 N8 C64 114.0(8) . .
C60 N8 Ir3 128.8(5) . .
C64 N8 Ir3 117.0(6) . .
C71 N9 C75 120.9(9) . .
C71 N9 Ir3 122.0(6) . .
C75 N9 Ir3 116.7(6) . .
P1 O1 Dy1 161.0(5) . .
P1 O2 Ir1 116.8(4) . .
P1 O3 H3A 109.5 . .
P2 O4 Dy1 156.5(5) . .
P2 O5 Ir2 116.7(4) . .
P3 O7 Dy1 166.7(6) . .
P3 O8 Ir3 113.5(5) . .
P3 O9 H9C 109.6 . .
H1WD O1W H1WC 105.8 . .
H2WB O2W H2WC 109.5 . .
H4WD O4W H4WB 109.5 . .
H3WA O3W H3WB 109.5 . .
H5WA O5W H5WB 109.5 . .

loop_
_geom_bond_atom_site_label_1
_geom_bond_atom_site_label_2
_geom_bond_distance
_geom_bond_site_symmetry_2
Dy1 O4 2.220(8) 2_575
Dy1 O4 2.220(8) .
Dy1 O7 2.223(7) .
Dy1 O7 2.223(7) 2_575
Dy1 O1 2.253(8) .
Dy1 O1 2.253(8) 2_575
Ir1 C27 1.997(11) .
Ir1 C16 2.016(8) .
Ir1 N3 2.027(8) .
Ir1 N2 2.047(9) .
Ir1 N1 2.155(9) .
Ir1 O2 2.202(7) .
Ir2 C43 1.982(11) .
Ir2 C54 1.993(13) .
Ir2 N6 2.027(6) .
Ir2 N5 2.045(9) .
Ir2 N4 2.163(8) .
Ir2 O5 2.186(7) .
Ir3 N8 1.911(8) .
Ir3 C81 1.940(13) .
Ir3 C70 1.949(14) .
Ir3 N9 2.014(8) .
Ir3 O8 2.177(9) .
Ir3 N7 2.194(10) .
P1 O2 1.497(9) .
P1 O1 1.509(8) .
P1 O3 1.538(9) .
P1 C1 1.792(10) .
P2 O4 1.495(8) .
P2 O6 1.508(8) .
P2 O5 1.523(8) .
P2 C28 1.804(8) .
P3 O7 1.471(8) .
P3 O8 1.502(9) .
P3 O9 1.562(11) .
P3 C55 1.790(14) .
S1 O12 1.438(7) .
S1 O10 1.449(7) .
S1 O11 1.449(7) .
S1 C82 1.815(7) .
C1 C2 1.340(16) .
C1 N1 1.383(15) .
C2 C3 1.381(16) .
C2 H2 0.9500 .
C3 C4 1.364(18) .
C3 H3 0.9500 .
C4 C5 1.393(16) .
C4 H4 0.9500 .
C5 N1 1.366(13) .
C5 H5 0.9500 .
C6 N2 1.330(15) .
C6 C7 1.365(17) .
C6 H6 0.9500 .
C7 C8 1.38(2) .
C7 H7 0.9500 .
C8 C9 1.31(2) .
C8 H8 0.9500 .
C9 C10 1.375(16) .
C9 H9 0.9500 .
C10 N2 1.379(14) .
C10 C11 1.452(15) .
C11 C12 1.387(7) .
C11 C16 1.392(7) .
C12 C13 1.391(7) .
C12 H12 0.9500 .
C13 C14 1.389(7) .
C13 H13 0.9500 .
C14 C15 1.391(7) .
C14 H14 0.9500 .
C15 C16 1.392(7) .
C15 H15 0.9500 .
C17 N3 1.344(12) .
C17 C18 1.399(17) .
C17 H17 0.9500 .
C18 C19 1.351(19) .
C18 H18 0.9500 .
C19 C20 1.372(17) .
C19 H19 0.9500 .
C20 C21 1.355(18) .
C20 H20 0.9500 .
C21 N3 1.376(15) .
C21 C22 1.485(15) .
C22 C27 1.372(16) .
C22 C23 1.413(16) .
C23 C24 1.375(16) .
C23 H23 0.9500 .
C24 C25 1.396(18) .
C24 H24 0.9500 .
C25 C26 1.384(16) .
C25 H25 0.9500 .
C26 C27 1.395(15) .
C26 H26 0.9500 .
C28 N4 1.366(6) .
C28 C29 1.367(7) .
C29 C30 1.362(7) .
C29 H29 0.9500 .
C30 C31 1.369(7) .
C30 H30 0.9500 .
C31 C32 1.366(7) .
C31 H31 0.9500 .
C32 N4 1.358(7) .
C32 H32 0.9500 .
C33 N5 1.317(15) .
C33 C34 1.366(15) .
C33 H33 0.9500 .
C34 C35 1.341(17) .
C34 H34 0.9500 .
C35 C36 1.358(18) .
C35 H35 0.9500 .
C36 C37 1.421(16) .
C36 H36 0.9500 .
C37 N5 1.351(14) .
C37 C38 1.444(16) .
C38 C43 1.404(14) .
C38 C39 1.408(15) .
C39 C40 1.378(19) .
C39 H39 0.9500 .
C40 C41 1.348(16) .
C40 H40 0.9500 .
C41 C42 1.374(16) .
C41 H41 0.9500 .
C42 C43 1.394(16) .
C42 H42 0.9500 .
C44 C45 1.357(6) .
C44 N6 1.360(7) .
C44 H44 0.9500 .
C45 C46 1.359(7) .
C45 H45 0.9500 .
C46 C47 1.367(7) .
C46 H46 0.9500 .
C47 C48 1.358(7) .
C47 H47 0.9500 .
C48 N6 1.354(7) .
C48 C49 1.439(14) .
C49 C50 1.384(17) .
C49 C54 1.404(15) .
C50 C51 1.390(17) .
C50 H50 0.9500 .
C51 C52 1.390(16) .
C51 H51 0.9500 .
C52 C53 1.406(18) .
C52 H52 0.9500 .
C53 C54 1.420(17) .
C53 H53 0.9500 .
C55 N7 1.363(14) .
C55 C56 1.412(16) .
C56 C57 1.323(19) .
C56 H56 0.9500 .
C57 C58 1.455(17) .
C57 H57 0.9500 .
C58 C59 1.397(16) .
C58 H58 0.9500 .
C59 N7 1.298(16) .
C59 H59 0.9500 .
C60 N8 1.390(7) .
C60 C61 1.396(7) .
C60 H60 0.9500 .
C61 C62 1.394(7) .
C61 H61 0.9500 .
C62 C63 1.396(7) .
C62 H62 0.9500 .
C63 C64 1.395(7) .
C63 H63 0.9500 .
C64 N8 1.396(7) .
C64 C65 1.47(2) .
C65 C70 1.38(2) .
C65 C66 1.45(2) .
C66 C67 1.37(2) .
C66 H66 0.9500 .
C67 C68 1.38(2) .
C67 H67 0.9500 .
C68 C69 1.38(2) .
C68 H68 0.9500 .
C69 C70 1.41(2) .
C69 H69 0.9500 .
C71 N9 1.359(7) .
C71 C72 1.369(7) .
C71 H71 0.9500 .
C72 C73 1.367(7) .
C72 H72 0.9500 .
C73 C74 1.370(8) .
C73 H73 0.9500 .
C74 C75 1.369(7) .
C74 H74 0.9500 .
C75 N9 1.370(7) .
C75 C76 1.485(18) .
C76 C77 1.387(19) .
C76 C81 1.46(2) .
C77 C78 1.38(2) .
C77 H77 0.9500 .
C78 C79 1.40(2) .
C78 H78 0.9500 .
C79 C80 1.378(19) .
C79 H79 0.9500 .
C80 C81 1.41(2) .
C80 H80 0.9500 .
C82 F3 1.306(7) .
C82 F2 1.307(8) .
C82 F1 1.309(8) .
O3 H3A 0.8400 .
O9 H9C 0.8500 .
O1W H1WD 0.8506 .
O1W H1WC 0.8500 .
O2W H2WB 0.8499 .
O2W H2WC 0.8500 .
O4W H4WD 0.8500 .
O4W H4WB 0.8499 .
O3W H3WA 0.8500 .
O3W H3WB 0.8501 .
O5W H5WA 0.8499 .
O5W H5WB 0.8500 .

loop_
_geom_torsion_atom_site_label_1
_geom_torsion_atom_site_label_2
_geom_torsion_atom_site_label_3
_geom_torsion_atom_site_label_4
_geom_torsion
O2 P1 C1 C2 168.4(10)
O1 P1 C1 C2 46.1(12)
O3 P1 C1 C2 -75.2(11)
O2 P1 C1 N1 -14.0(9)
O1 P1 C1 N1 -136.3(8)
O3 P1 C1 N1 102.4(9)
N1 C1 C2 C3 -2.5(18)
P1 C1 C2 C3 175.1(10)
C1 C2 C3 C4 2(2)
C2 C3 C4 C5 -1.1(19)
C3 C4 C5 N1 0.1(18)
N2 C6 C7 C8 -2.4(18)
C6 C7 C8 C9 0.4(19)
C7 C8 C9 C10 0(2)
C8 C9 C10 N2 1.5(18)
C8 C9 C10 C11 179.5(12)
C9 C10 C11 C12 6.5(18)
N2 C10 C11 C12 -175.5(9)
C9 C10 C11 C16 -176.6(11)
N2 C10 C11 C16 1.4(13)
C16 C11 C12 C13 -2.3(15)
C10 C11 C12 C13 174.4(10)
C11 C12 C13 C14 3.2(15)
C12 C13 C14 C15 0.0(15)
C13 C14 C15 C16 -4.0(15)
C14 C15 C16 C11 4.8(13)
C14 C15 C16 Ir1 -173.0(7)
C12 C11 C16 C15 -1.7(14)
C10 C11 C16 C15 -178.7(9)
C12 C11 C16 Ir1 176.4(7)
C10 C11 C16 Ir1 -0.6(11)
N3 C17 C18 C19 2.8(17)
C17 C18 C19 C20 -6.5(19)
C18 C19 C20 C21 4(2)
C19 C20 C21 N3 2.6(18)
C19 C20 C21 C22 178.6(11)
C20 C21 C22 C27 -173.6(11)
N3 C21 C22 C27 2.8(14)
C20 C21 C22 C23 7.6(18)
N3 C21 C22 C23 -176.1(10)
C27 C22 C23 C24 -2.1(17)
C21 C22 C23 C24 176.7(11)
C22 C23 C24 C25 2.2(18)
C23 C24 C25 C26 0.5(19)
C24 C25 C26 C27 -3.5(19)
C23 C22 C27 C26 -0.8(16)
C21 C22 C27 C26 -179.6(10)
C23 C22 C27 Ir1 -179.2(9)
C21 C22 C27 Ir1 2.0(13)
C25 C26 C27 C22 3.5(17)
C25 C26 C27 Ir1 -178.3(9)
O4 P2 C28 N4 133.4(7)
O6 P2 C28 N4 -105.5(8)
O5 P2 C28 N4 13.6(8)
O4 P2 C28 C29 -51.0(9)
O6 P2 C28 C29 70.1(9)
O5 P2 C28 C29 -170.7(8)
N4 C28 C29 C30 2.0(13)
P2 C28 C29 C30 -173.4(7)
C28 C29 C30 C31 -1.5(13)
C29 C30 C31 C32 1.0(13)
C30 C31 C32 N4 -1.0(13)
N5 C33 C34 C35 1(2)
C33 C34 C35 C36 -1(2)
C34 C35 C36 C37 0(2)
C35 C36 C37 N5 -0.3(19)
C35 C36 C37 C38 -178.7(12)
N5 C37 C38 C43 4.3(16)
C36 C37 C38 C43 -177.3(12)
N5 C37 C38 C39 -175.1(12)
C36 C37 C38 C39 3(2)
C43 C38 C39 C40 2(2)
C37 C38 C39 C40 -178.3(13)
C38 C39 C40 C41 -2(2)
C39 C40 C41 C42 2(2)
C40 C41 C42 C43 -2(2)
C41 C42 C43 C38 2.9(19)
C41 C42 C43 Ir2 -176.4(10)
C39 C38 C43 C42 -2.9(18)
C37 C38 C43 C42 177.6(11)
C39 C38 C43 Ir2 176.5(10)
C37 C38 C43 Ir2 -3.0(14)
N6 C44 C45 C46 1.3(13)
C44 C45 C46 C47 -0.3(13)
C45 C46 C47 C48 -3.4(13)
C46 C47 C48 N6 6.2(13)
C46 C47 C48 C49 -173.3(9)
N6 C48 C49 C50 -177.5(9)
C47 C48 C49 C50 2.1(16)
N6 C48 C49 C54 -2.4(12)
C47 C48 C49 C54 177.2(9)
C54 C49 C50 C51 2.0(17)
C48 C49 C50 C51 176.9(10)
C49 C50 C51 C52 -2.3(18)
C50 C51 C52 C53 2.7(18)
C51 C52 C53 C54 -2.8(18)
C50 C49 C54 C53 -1.9(16)
C48 C49 C54 C53 -177.3(9)
C50 C49 C54 Ir2 179.4(8)
C48 C49 C54 Ir2 4.0(12)
C52 C53 C54 C49 2.3(16)
C52 C53 C54 Ir2 -179.2(9)
O7 P3 C55 N7 -142.7(10)
O8 P3 C55 N7 -17.4(12)
O9 P3 C55 N7 98.5(11)
O7 P3 C55 C56 32.4(13)
O8 P3 C55 C56 157.7(11)
O9 P3 C55 C56 -86.4(12)
N7 C55 C56 C57 -2(2)
P3 C55 C56 C57 -177.4(11)
C55 C56 C57 C58 2(2)
C56 C57 C58 C59 -2(2)
C57 C58 C59 N7 3(2)
N8 C60 C61 C62 1.4(17)
C60 C61 C62 C63 -0.7(16)
C61 C62 C63 C64 2.4(17)
C62 C63 C64 N8 -4.8(18)
C62 C63 C64 C65 175.1(12)
C63 C64 C65 C70 -179.0(12)
N8 C64 C65 C70 0.9(16)
C63 C64 C65 C66 4(2)
N8 C64 C65 C66 -175.8(12)
C70 C65 C66 C67 6(2)
C64 C65 C66 C67 -177.8(13)
C65 C66 C67 C68 -1(2)
C66 C67 C68 C69 -1(2)
C67 C68 C69 C70 -2(2)
C66 C65 C70 C69 -7.9(19)
C64 C65 C70 C69 175.6(12)
C66 C65 C70 Ir3 166.7(11)
C64 C65 C70 Ir3 -9.9(15)
C68 C69 C70 C65 5.7(19)
C68 C69 C70 Ir3 -167.8(11)
N9 C71 C72 C73 1.7(13)
C71 C72 C73 C74 -1.9(13)
C72 C73 C74 C75 2.2(12)
C73 C74 C75 N9 -2.4(12)
C73 C74 C75 C76 173.6(9)
C74 C75 C76 C77 11.3(18)
N9 C75 C76 C77 -172.4(11)
C74 C75 C76 C81 -167.8(10)
N9 C75 C76 C81 8.5(13)
C81 C76 C77 C78 0.9(19)
C75 C76 C77 C78 -178.1(11)
C76 C77 C78 C79 1.5(19)
C77 C78 C79 C80 -1.1(19)
C78 C79 C80 C81 -2(2)
C79 C80 C81 C76 4.1(18)
C79 C80 C81 Ir3 -166.9(10)
C77 C76 C81 C80 -3.6(18)
C75 C76 C81 C80 175.6(10)
C77 C76 C81 Ir3 168.8(10)
C75 C76 C81 Ir3 -12.0(13)
O12 S1 C82 F3 179.5(6)
O10 S1 C82 F3 -59.5(6)
O11 S1 C82 F3 59.6(6)
O12 S1 C82 F2 59.2(6)
O10 S1 C82 F2 -179.8(5)
O11 S1 C82 F2 -60.7(6)
O12 S1 C82 F1 -60.8(6)
O10 S1 C82 F1 60.2(6)
O11 S1 C82 F1 179.3(6)
C4 C5 N1 C1 -0.1(16)
C4 C5 N1 Ir1 178.4(8)
C2 C1 N1 C5 1.3(16)
P1 C1 N1 C5 -176.4(8)
C2 C1 N1 Ir1 -177.4(9)
P1 C1 N1 Ir1 4.9(10)
C7 C6 N2 C10 4.0(16)
C7 C6 N2 Ir1 -176.2(9)
C9 C10 N2 C6 -3.5(16)
C11 C10 N2 C6 178.3(9)
C9 C10 N2 Ir1 176.7(8)
C11 C10 N2 Ir1 -1.5(11)
C18 C17 N3 C21 3.5(15)
C18 C17 N3 Ir1 -172.8(8)
C20 C21 N3 C17 -6.2(15)
C22 C21 N3 C17 177.2(9)
C20 C21 N3 Ir1 170.4(9)
C22 C21 N3 Ir1 -6.2(11)
C31 C32 N4 C28 1.5(12)
C31 C32 N4 Ir2 -176.2(7)
C29 C28 N4 C32 -2.0(13)
P2 C28 N4 C32 173.8(6)
C29 C28 N4 Ir2 175.8(7)
P2 C28 N4 Ir2 -8.4(9)
C34 C33 N5 C37 -2(2)
C34 C33 N5 Ir2 -178.2(10)
C36 C37 N5 C33 1.0(18)
C38 C37 N5 C33 179.5(11)
C36 C37 N5 Ir2 178.0(9)
C38 C37 N5 Ir2 -3.5(14)
C47 C48 N6 C44 -5.1(12)
C49 C48 N6 C44 174.5(8)
C47 C48 N6 Ir2 -179.9(6)
C49 C48 N6 Ir2 -0.4(9)
C45 C44 N6 C48 1.4(12)
C45 C44 N6 Ir2 175.8(6)
C58 C59 N7 C55 -3(2)
C58 C59 N7 Ir3 177.4(11)
C56 C55 N7 C59 3(2)
P3 C55 N7 C59 178.1(11)
C56 C55 N7 Ir3 -177.8(10)
P3 C55 N7 Ir3 -2.4(13)
C61 C60 N8 C64 -3.4(15)
C61 C60 N8 Ir3 172.3(9)
C63 C64 N8 C60 5.0(16)
C65 C64 N8 C60 -174.9(10)
C63 C64 N8 Ir3 -171.2(10)
C65 C64 N8 Ir3 8.9(13)
C72 C71 N9 C75 -1.8(11)
C72 C71 N9 Ir3 -174.2(6)
C74 C75 N9 C71 2.3(12)
C76 C75 N9 C71 -174.3(8)
C74 C75 N9 Ir3 175.0(6)
C76 C75 N9 Ir3 -1.5(10)
O2 P1 O1 Dy1 128.3(14)
O3 P1 O1 Dy1 0.3(16)
C1 P1 O1 Dy1 -113.9(14)
O1 P1 O2 Ir1 136.0(4)
O3 P1 O2 Ir1 -94.4(5)
C1 P1 O2 Ir1 16.5(6)
O6 P2 O4 Dy1 -20.1(15)
O5 P2 O4 Dy1 -147.5(12)
C28 P2 O4 Dy1 96.6(13)
O4 P2 O5 Ir2 -128.5(4)
O6 P2 O5 Ir2 103.3(5)
C28 P2 O5 Ir2 -12.6(6)
O8 P3 O7 Dy1 126(2)
O9 P3 O7 Dy1 -1(3)
C55 P3 O7 Dy1 -115(3)
O7 P3 O8 Ir3 147.6(5)
O9 P3 O8 Ir3 -84.3(7)
C55 P3 O8 Ir3 28.5(7)
